data_7004948
loop_
_publ_author_name
'Crotti, Corrado'
'Farnetti, Erica'
'Filipuzzi, Serena'
'Stener, Mauro'
'Zangrando, Ennio'
'Moras, Paolo'

_publ_section_title
;
 Evaluation of the donor ability of phenanthrolines in iridium
 complexes by means of synchrotron radiation photoemission spectroscopy
 and DFT calculations.
;
_journal_issue 1
_journal_name_full 'Dalton transactions (Cambridge, England : 2003)'
_journal_page_first 133
_journal_page_last 142
_journal_paper_doi 10.1039/b613837c
_journal_year 2007
_chemical_formula_moiety 'C24 H28 Cl Ir N2, C H2 Cl2'
_chemical_formula_sum 'C25 H30 Cl3 Ir N2'
_chemical_formula_weight 657.06
_chemical_name_common
;
cyclooctadiene-(3,4,7,8-tetramethyl-1,10-phenanthroline,N,N')-
chloro-iridium(i) chloromethane solvate
;
_chemical_name_systematic
;
cyclooctadiene-(3,4,7,8-tetramethyl-1,10-phenanthroline,N,N')-chloro-iridium(I)
chloromethane solvate
;
_space_group_IT_number 14
_symmetry_cell_setting monoclinic
_symmetry_space_group_name_Hall '-P 2ybc'
_symmetry_space_group_name_H-M 'P 1 21/c 1'
_atom_sites_solution_hydrogens geom
_atom_sites_solution_primary direct
_atom_sites_solution_secondary difmap
_audit_creation_method SHELXL-97
_cell_angle_alpha 90.00
_cell_angle_beta 103.78(2)
_cell_angle_gamma 90.00
_cell_formula_units_Z 4
_cell_length_a 15.439(3)
_cell_length_b 11.262(3)
_cell_length_c 14.071(3)
_cell_measurement_temperature 200(2)
_cell_volume 2376.2(10)
_computing_cell_refinement 'Denzo (Otwinowski & Minor 1997)'
_computing_data_collection 'Supergui (Nonius BV, 1997-2000)'
_computing_data_reduction 'Denzo and Scalepack (Otwinowski & Minor 1997)'
_computing_molecular_graphics 'Ortep3/windows (Farrugia,1997)'
_computing_publication_material 'Wingx 1.70.00 (Farrugia, 1999)'
_computing_structure_refinement 'SHELX97 (Sheldrick, 1998)'
_computing_structure_solution 'SHELX97 (Sheldrick, 1998)'
_diffrn_ambient_temperature 200(2)
_diffrn_measured_fraction_theta_full 0.943
_diffrn_measured_fraction_theta_max 0.943
_diffrn_measurement_device_type Kappa-CCD
_diffrn_measurement_method 'CCD rotation images, thick slices'
_diffrn_radiation_monochromator graphite
_diffrn_radiation_source 'fine-focus sealed tube'
_diffrn_radiation_type CuK\a
_diffrn_radiation_wavelength 1.54178
_diffrn_reflns_av_R_equivalents 0.0691
_diffrn_reflns_av_sigmaI/netI 0.0575
_diffrn_reflns_limit_h_max 17
_diffrn_reflns_limit_h_min -18
_diffrn_reflns_limit_k_max 13
_diffrn_reflns_limit_k_min -13
_diffrn_reflns_limit_l_max 16
_diffrn_reflns_limit_l_min -16
_diffrn_reflns_number 34140
_diffrn_reflns_theta_full 64.78
_diffrn_reflns_theta_max 64.78
_diffrn_reflns_theta_min 5.48
_exptl_absorpt_coefficient_mu 14.096
_exptl_absorpt_correction_T_max 0.5120
_exptl_absorpt_correction_T_min 0.3825
_exptl_absorpt_correction_type refdelf
_exptl_absorpt_process_details
;
Walker, N. & Stuart, D (1983) Acta. Cryst. A39, 158-166
;
_exptl_crystal_colour purple
_exptl_crystal_density_diffrn 1.837
_exptl_crystal_density_method 'not measured'
_exptl_crystal_description block
_exptl_crystal_F_000 1288
_exptl_crystal_size_max 0.30
_exptl_crystal_size_mid 0.20
_exptl_crystal_size_min 0.20
_refine_diff_density_max 1.248
_refine_diff_density_min -0.817
_refine_diff_density_rms 0.199
_refine_ls_extinction_method none
_refine_ls_goodness_of_fit_ref 1.059
_refine_ls_hydrogen_treatment constr
_refine_ls_matrix_type full
_refine_ls_number_parameters 297
_refine_ls_number_reflns 3789
_refine_ls_number_restraints 0
_refine_ls_restrained_S_all 1.059
_refine_ls_R_factor_all 0.0614
_refine_ls_R_factor_gt 0.0571
_refine_ls_shift/su_max 0.000
_refine_ls_shift/su_mean 0.000
_refine_ls_structure_factor_coef Fsqd
_refine_ls_weighting_details 'calc w=1/[\s^2^(Fo^2^)+(0.1133P)^2^+1.8375P] where P=(Fo^2^+2Fc^2^)/3'
_refine_ls_weighting_scheme calc
_refine_ls_wR_factor_gt 0.1562
_refine_ls_wR_factor_ref 0.1610
_reflns_number_gt 3365
_reflns_number_total 3789
_reflns_threshold_expression >2sigma(I)
_cod_data_source_file b613837c.txt
_cod_data_source_block 10-new
_cod_original_cell_volume 2376.1(9)
_cod_original_sg_symbol_H-M 'P 21/c'
_cod_database_code 7004948

loop_
_symmetry_equiv_pos_as_xyz
'x, y, z'
'-x, y+1/2, -z+1/2'
'-x, -y, -z'
'x, -y-1/2, z-1/2'

loop_
_atom_site_label
_atom_site_type_symbol
_atom_site_fract_x
_atom_site_fract_y
_atom_site_fract_z
_atom_site_U_iso_or_equiv
_atom_site_adp_type
_atom_site_occupancy
_atom_site_symmetry_multiplicity
_atom_site_calc_flag
_atom_site_refinement_flags
_atom_site_disorder_assembly
_atom_site_disorder_group
Ir Ir 0.258016(18) 0.06076(3) 0.09690(2) 0.0447(2) Uani 1 1 d . . .
Cl1 Cl 0.30338(14) 0.04190(18) 0.28562(16) 0.0585(5) Uani 1 1 d . . .
N1 N 0.3994(5) 0.0674(5) 0.1118(5) 0.0485(17) Uani 1 1 d . . .
N2 N 0.2918(4) -0.1194(5) 0.0931(4) 0.0439(13) Uani 1 1 d . . .
C1 C 0.4511(5) 0.1634(8) 0.1245(6) 0.0505(18) Uani 1 1 d . . .
H1 H 0.4237 0.2388 0.1250 0.061 Uiso 1 1 calc R . .
C2 C 0.5443(5) 0.1591(10) 0.1372(6) 0.062(2) Uani 1 1 d . . .
C3 C 0.5855(6) 0.0488(10) 0.1406(7) 0.066(3) Uani 1 1 d . . .
C4 C 0.5322(6) -0.0524(8) 0.1283(6) 0.058(2) Uani 1 1 d . . .
C5 C 0.4390(5) -0.0392(7) 0.1141(6) 0.0457(16) Uani 1 1 d . . .
C6 C 0.3812(5) -0.1426(7) 0.1041(5) 0.0534(18) Uani 1 1 d . . .
C7 C 0.4160(6) -0.2562(8) 0.1071(6) 0.061(2) Uani 1 1 d . . .
C8 C 0.3570(8) -0.3535(8) 0.0962(6) 0.072(3) Uani 1 1 d . . .
C9 C 0.2668(7) -0.3296(9) 0.0864(6) 0.071(3) Uani 1 1 d . . .
C10 C 0.2394(7) -0.2135(9) 0.0849(6) 0.061(2) Uani 1 1 d . . .
H10 H 0.1774 -0.1996 0.0774 0.073 Uiso 1 1 calc R . .
C11 C 0.5645(6) -0.1729(10) 0.1319(6) 0.069(3) Uani 1 1 d . . .
H11 H 0.6269 -0.1859 0.1423 0.083 Uiso 1 1 calc R . .
C12 C 0.5100(7) -0.2677(10) 0.1210(6) 0.072(3) Uani 1 1 d . . .
H12 H 0.5350 -0.3450 0.1228 0.086 Uiso 1 1 calc R . .
C13 C 0.2432(6) 0.2275(7) 0.0226(6) 0.0579(19) Uani 1 1 d . . .
H13 H 0.3001 0.2633 0.0142 0.069 Uiso 1 1 calc R . .
C14 C 0.2286(6) 0.2384(7) 0.1199(7) 0.062(2) Uani 1 1 d . . .
H14 H 0.2772 0.2814 0.1671 0.074 Uiso 1 1 calc R . .
C15 C 0.1379(7) 0.2538(10) 0.1393(8) 0.077(3) Uani 1 1 d . . .
H15A H 0.1135 0.3316 0.1129 0.093 Uiso 1 1 calc R . .
H15B H 0.1438 0.2550 0.2109 0.093 Uiso 1 1 calc R . .
C16 C 0.0721(7) 0.1566(11) 0.0943(10) 0.092(3) Uani 1 1 d . . .
H16A H 0.0340 0.1862 0.0319 0.111 Uiso 1 1 calc R . .
H16B H 0.0328 0.1396 0.1390 0.111 Uiso 1 1 calc R . .
C17 C 0.1167(7) 0.0410(10) 0.0744(10) 0.072(3) Uani 1 1 d . . .
H17 H 0.0954 -0.0335 0.1001 0.087 Uiso 1 1 calc R . .
C18 C 0.1446(5) 0.0308(9) -0.0143(6) 0.058(2) Uani 1 1 d . . .
H18 H 0.1413 -0.0529 -0.0387 0.070 Uiso 1 1 calc R . .
C19 C 0.1237(7) 0.1198(11) -0.0971(7) 0.084(3) Uani 1 1 d . . .
H19A H 0.1449 0.0887 -0.1534 0.101 Uiso 1 1 calc R . .
H19B H 0.0584 0.1309 -0.1183 0.101 Uiso 1 1 calc R . .
C20 C 0.1663(7) 0.2344(9) -0.0672(7) 0.077(3) Uani 1 1 d . . .
H20A H 0.1210 0.2899 -0.0537 0.092 Uiso 1 1 calc R . .
H20B H 0.1885 0.2675 -0.1221 0.092 Uiso 1 1 calc R . .
C21 C 0.5933(7) 0.2754(10) 0.1484(7) 0.078(3) Uani 1 1 d . . .
H21A H 0.6370 0.2771 0.2116 0.116 Uiso 1 1 calc R . .
H21B H 0.5507 0.3407 0.1455 0.116 Uiso 1 1 calc R . .
H21C H 0.6241 0.2844 0.0955 0.116 Uiso 1 1 calc R . .
C22 C 0.6841(6) 0.0379(12) 0.1536(8) 0.084(3) Uani 1 1 d . . .
H22A H 0.7113 0.1170 0.1623 0.126 Uiso 1 1 calc R . .
H22B H 0.6968 0.0002 0.0956 0.126 Uiso 1 1 calc R . .
H22C H 0.7089 -0.0108 0.2114 0.126 Uiso 1 1 calc R . .
C23 C 0.3923(11) -0.4791(10) 0.0948(9) 0.105(4) Uani 1 1 d . . .
H23A H 0.4574 -0.4786 0.1179 0.157 Uiso 1 1 calc R . .
H23B H 0.3757 -0.5101 0.0278 0.157 Uiso 1 1 calc R . .
H23C H 0.3665 -0.5296 0.1376 0.157 Uiso 1 1 calc R . .
C24 C 0.1989(11) -0.4283(10) 0.0736(10) 0.109(5) Uani 1 1 d . . .
H24A H 0.2032 -0.4775 0.0174 0.163 Uiso 1 1 calc R . .
H24B H 0.1389 -0.3942 0.0622 0.163 Uiso 1 1 calc R . .
H24C H 0.2104 -0.4774 0.1328 0.163 Uiso 1 1 calc R . .
C43 C 0.8595(12) 0.360(2) 0.1774(16) 0.110(7) Uani 0.709(11) 1 d P A 1
Cl4 Cl 0.9023(3) 0.2318(5) 0.2515(4) 0.0984(19) Uani 0.709(11) 1 d P A 1
Cl3 Cl 0.9495(4) 0.4553(5) 0.1718(4) 0.1016(19) Uani 0.709(11) 1 d P A 1
C56 C 0.900(5) 0.451(5) 0.197(5) 0.109(18) Uiso 0.291(11) 1 d P A 2
Cl5 Cl 0.9818(9) 0.4979(14) 0.1334(10) 0.104(4) Uiso 0.291(11) 1 d P A 2
Cl6 Cl 0.8837(10) 0.2981(15) 0.1901(12) 0.105(5) Uiso 0.291(11) 1 d P A 2

loop_
_atom_site_aniso_label
_atom_site_aniso_U_11
_atom_site_aniso_U_22
_atom_site_aniso_U_33
_atom_site_aniso_U_23
_atom_site_aniso_U_13
_atom_site_aniso_U_12
Ir 0.0432(3) 0.0373(3) 0.0527(3) 0.00046(11) 0.00959(19) 0.00001(10)
Cl1 0.0569(10) 0.0597(12) 0.0587(12) -0.0019(9) 0.0133(9) -0.0066(8)
N1 0.050(4) 0.049(4) 0.051(4) -0.002(3) 0.021(3) -0.006(3)
N2 0.052(3) 0.025(3) 0.050(3) 0.009(2) 0.003(2) 0.004(2)
C1 0.049(4) 0.046(5) 0.056(4) -0.004(4) 0.012(3) -0.009(3)
C2 0.052(4) 0.084(7) 0.051(4) -0.012(4) 0.016(4) -0.013(4)
C3 0.043(4) 0.100(8) 0.048(5) -0.017(4) 0.000(4) 0.000(4)
C4 0.046(4) 0.086(7) 0.041(4) -0.012(4) 0.008(3) 0.008(4)
C5 0.045(4) 0.044(4) 0.048(4) -0.001(3) 0.010(3) 0.007(3)
C6 0.066(4) 0.047(4) 0.043(4) -0.001(3) 0.004(3) -0.002(4)
C7 0.091(6) 0.044(5) 0.044(4) 0.000(3) 0.007(4) 0.023(4)
C8 0.125(8) 0.038(5) 0.046(4) 0.008(3) 0.009(5) 0.011(5)
C9 0.111(8) 0.041(5) 0.049(5) 0.002(3) -0.004(5) -0.016(4)
C10 0.077(5) 0.052(6) 0.048(4) 0.004(4) 0.003(4) -0.009(4)
C11 0.069(5) 0.083(7) 0.050(5) -0.003(5) 0.001(4) 0.035(5)
C12 0.094(6) 0.070(6) 0.051(5) 0.004(4) 0.016(4) 0.036(6)
C13 0.072(5) 0.039(4) 0.060(5) 0.000(4) 0.008(4) 0.010(4)
C14 0.066(4) 0.040(5) 0.077(5) -0.004(4) 0.011(4) 0.016(4)
C15 0.086(6) 0.070(6) 0.075(6) -0.013(5) 0.018(5) 0.021(5)
C16 0.070(6) 0.090(8) 0.128(9) -0.011(7) 0.046(6) 0.016(6)
C17 0.049(5) 0.074(6) 0.103(8) -0.008(5) 0.038(5) -0.013(4)
C18 0.044(4) 0.068(5) 0.054(5) 0.010(4) -0.005(3) -0.002(4)
C19 0.078(6) 0.097(8) 0.060(5) 0.007(5) -0.022(5) 0.010(6)
C20 0.082(6) 0.070(6) 0.073(6) 0.019(5) 0.007(5) 0.017(5)
C21 0.074(5) 0.094(8) 0.062(5) -0.007(5) 0.012(4) -0.042(5)
C22 0.052(5) 0.134(10) 0.066(6) -0.009(6) 0.013(5) 0.007(5)
C23 0.178(13) 0.047(6) 0.084(8) 0.004(6) 0.021(8) 0.017(8)
C24 0.150(13) 0.073(8) 0.085(8) 0.012(6) -0.010(8) -0.057(8)
C43 0.072(9) 0.111(16) 0.138(17) 0.045(14) 0.006(10) 0.005(11)
Cl4 0.085(2) 0.099(4) 0.116(4) -0.019(3) 0.033(2) 0.012(2)
Cl3 0.090(3) 0.112(4) 0.094(3) 0.019(3) 0.004(3) 0.019(2)

loop_
_atom_type_symbol
_atom_type_description
_atom_type_scat_dispersion_real
_atom_type_scat_dispersion_imag
_atom_type_scat_source
C C 0.0181 0.0091 'International Tables Vol C Tables 4.2.6.8 and 6.1.1.4'
H H 0.0000 0.0000 'International Tables Vol C Tables 4.2.6.8 and 6.1.1.4'
N N 0.0311 0.0180 'International Tables Vol C Tables 4.2.6.8 and 6.1.1.4'
Cl Cl 0.3639 0.7018 'International Tables Vol C Tables 4.2.6.8 and 6.1.1.4'
Ir Ir -4.7710 6.5667 'International Tables Vol C Tables 4.2.6.8 and 6.1.1.4'

loop_
_geom_angle_atom_site_label_1
_geom_angle_atom_site_label_2
_geom_angle_atom_site_label_3
_geom_angle
_geom_angle_site_symmetry_1
_geom_angle_site_symmetry_3
_geom_angle_publ_flag
C18 Ir C14 95.6(4) . . ?
C18 Ir N2 89.6(3) . . ?
C14 Ir N2 172.8(3) . . ?
C18 Ir C13 78.5(4) . . ?
C14 Ir C13 39.9(3) . . ?
N2 Ir C13 146.8(3) . . ?
C18 Ir C17 39.2(4) . . ?
C14 Ir C17 82.6(4) . . ?
N2 Ir C17 98.4(3) . . ?
C13 Ir C17 91.8(4) . . ?
C18 Ir N1 137.3(3) . . ?
C14 Ir N1 101.8(3) . . ?
N2 Ir N1 77.5(2) . . ?
C13 Ir N1 90.3(3) . . ?
C17 Ir N1 175.1(3) . . ?
C18 Ir Cl1 137.1(2) . . ?
C14 Ir Cl1 86.3(3) . . ?
N2 Ir Cl1 86.47(16) . . ?
C13 Ir Cl1 123.1(2) . . ?
C17 Ir Cl1 99.2(3) . . ?
N1 Ir Cl1 83.2(2) . . ?
C1 N1 C5 117.9(7) . . ?
C1 N1 Ir 127.3(6) . . ?
C5 N1 Ir 114.7(5) . . ?
C10 N2 C6 115.8(7) . . ?
C10 N2 Ir 128.8(6) . . ?
C6 N2 Ir 115.4(5) . . ?
N1 C1 C2 123.5(9) . . ?
C3 C2 C1 118.7(9) . . ?
C3 C2 C21 124.0(8) . . ?
C1 C2 C21 117.2(9) . . ?
C2 C3 C4 118.3(8) . . ?
C2 C3 C22 121.5(10) . . ?
C4 C3 C22 120.2(10) . . ?
C3 C4 C5 118.9(8) . . ?
C3 C4 C11 125.2(9) . . ?
C5 C4 C11 115.8(8) . . ?
N1 C5 C4 122.7(8) . . ?
N1 C5 C6 116.6(7) . . ?
C4 C5 C6 120.7(7) . . ?
N2 C6 C7 123.4(8) . . ?
N2 C6 C5 115.8(7) . . ?
C7 C6 C5 120.8(8) . . ?
C6 C7 C8 118.6(9) . . ?
C6 C7 C12 117.7(9) . . ?
C8 C7 C12 123.7(9) . . ?
C9 C8 C7 117.8(8) . . ?
C9 C8 C23 122.1(10) . . ?
C7 C8 C23 120.1(11) . . ?
C10 C9 C8 118.8(9) . . ?
C10 C9 C24 119.8(11) . . ?
C8 C9 C24 121.3(11) . . ?
N2 C10 C9 125.6(9) . . ?
C12 C11 C4 122.7(8) . . ?
C11 C12 C7 122.2(9) . . ?
C14 C13 C20 121.2(8) . . ?
C14 C13 Ir 68.5(4) . . ?
C20 C13 Ir 115.1(6) . . ?
C13 C14 C15 123.0(8) . . ?
C13 C14 Ir 71.5(4) . . ?
C15 C14 Ir 112.6(7) . . ?
C14 C15 C16 113.6(8) . . ?
C15 C16 C17 113.7(8) . . ?
C18 C17 C16 118.3(11) . . ?
C18 C17 Ir 68.1(5) . . ?
C16 C17 Ir 111.9(7) . . ?
C17 C18 C19 124.7(9) . . ?
C17 C18 Ir 72.7(6) . . ?
C19 C18 Ir 117.3(6) . . ?
C20 C19 C18 111.4(8) . . ?
C19 C20 C13 113.8(8) . . ?
Cl3 C43 Cl4 109.0(10) . . ?
Cl6 C56 Cl5 112(4) . . ?

loop_
_geom_bond_atom_site_label_1
_geom_bond_atom_site_label_2
_geom_bond_distance
_geom_bond_site_symmetry_2
_geom_bond_publ_flag
Ir C18 2.079(8) . ?
Ir C14 2.094(8) . ?
Ir N2 2.099(6) . ?
Ir C13 2.135(8) . ?
Ir C17 2.139(9) . ?
Ir N1 2.144(7) . ?
Ir Cl1 2.589(2) . ?
N1 C1 1.330(10) . ?
N1 C5 1.344(10) . ?
N2 C10 1.322(11) . ?
N2 C6 1.377(10) . ?
C1 C2 1.408(11) . ?
C2 C3 1.391(14) . ?
C2 C21 1.502(13) . ?
C3 C4 1.392(13) . ?
C3 C22 1.494(13) . ?
C4 C5 1.413(11) . ?
C4 C11 1.443(13) . ?
C5 C6 1.453(11) . ?
C6 C7 1.385(11) . ?
C7 C8 1.410(14) . ?
C7 C12 1.422(14) . ?
C8 C9 1.393(15) . ?
C8 C23 1.517(14) . ?
C9 C10 1.373(14) . ?
C9 C24 1.509(14) . ?
C11 C12 1.346(15) . ?
C13 C14 1.445(13) . ?
C13 C20 1.515(13) . ?
C14 C15 1.499(12) . ?
C15 C16 1.525(15) . ?
C16 C17 1.530(15) . ?
C17 C18 1.418(15) . ?
C18 C19 1.512(13) . ?
C19 C20 1.463(16) . ?
C43 Cl3 1.77(2) . ?
C43 Cl4 1.82(2) . ?
C56 Cl6 1.74(6) . ?
C56 Cl5 1.79(8) . ?

loop_
_geom_torsion_atom_site_label_1
_geom_torsion_atom_site_label_2
_geom_torsion_atom_site_label_3
_geom_torsion_atom_site_label_4
_geom_torsion
_geom_torsion_site_symmetry_1
_geom_torsion_site_symmetry_2
_geom_torsion_site_symmetry_3
_geom_torsion_site_symmetry_4
_geom_torsion_publ_flag
C18 Ir N1 C1 107.1(8) . . . . ?
C14 Ir N1 C1 -4.8(8) . . . . ?
N2 Ir N1 C1 -177.4(8) . . . . ?
C13 Ir N1 C1 33.8(7) . . . . ?
C17 Ir N1 C1 150(4) . . . . ?
Cl1 Ir N1 C1 -89.5(7) . . . . ?
C18 Ir N1 C5 -77.2(7) . . . . ?
C14 Ir N1 C5 171.0(6) . . . . ?
N2 Ir N1 C5 -1.6(6) . . . . ?
C13 Ir N1 C5 -150.5(6) . . . . ?
C17 Ir N1 C5 -35(4) . . . . ?
Cl1 Ir N1 C5 86.2(6) . . . . ?
C18 Ir N2 C10 -41.9(7) . . . . ?
C14 Ir N2 C10 94(2) . . . . ?
C13 Ir N2 C10 -110.0(8) . . . . ?
C17 Ir N2 C10 -3.5(7) . . . . ?
N1 Ir N2 C10 179.2(7) . . . . ?
Cl1 Ir N2 C10 95.4(6) . . . . ?
C18 Ir N2 C6 140.6(6) . . . . ?
C14 Ir N2 C6 -83(2) . . . . ?
C13 Ir N2 C6 72.4(7) . . . . ?
C17 Ir N2 C6 179.0(6) . . . . ?
N1 Ir N2 C6 1.7(5) . . . . ?
Cl1 Ir N2 C6 -82.2(5) . . . . ?
C5 N1 C1 C2 2.0(13) . . . . ?
Ir N1 C1 C2 177.6(6) . . . . ?
N1 C1 C2 C3 -2.6(13) . . . . ?
N1 C1 C2 C21 178.7(8) . . . . ?
C1 C2 C3 C4 1.9(13) . . . . ?
C21 C2 C3 C4 -179.5(8) . . . . ?
C1 C2 C3 C22 179.8(9) . . . . ?
C21 C2 C3 C22 -1.5(14) . . . . ?
C2 C3 C4 C5 -0.7(14) . . . . ?
C22 C3 C4 C5 -178.7(9) . . . . ?
C2 C3 C4 C11 -178.6(8) . . . . ?
C22 C3 C4 C11 3.4(15) . . . . ?
C1 N1 C5 C4 -0.7(12) . . . . ?
Ir N1 C5 C4 -176.9(6) . . . . ?
C1 N1 C5 C6 177.5(7) . . . . ?
Ir N1 C5 C6 1.4(9) . . . . ?
C3 C4 C5 N1 0.1(13) . . . . ?
C11 C4 C5 N1 178.2(8) . . . . ?
C3 C4 C5 C6 -178.1(8) . . . . ?
C11 C4 C5 C6 0.0(11) . . . . ?
C10 N2 C6 C7 -0.3(11) . . . . ?
Ir N2 C6 C7 177.5(6) . . . . ?
C10 N2 C6 C5 -179.4(7) . . . . ?
Ir N2 C6 C5 -1.5(8) . . . . ?
N1 C5 C6 N2 0.1(10) . . . . ?
C4 C5 C6 N2 178.3(7) . . . . ?
N1 C5 C6 C7 -179.0(7) . . . . ?
C4 C5 C6 C7 -0.7(11) . . . . ?
N2 C6 C7 C8 1.5(11) . . . . ?
C5 C6 C7 C8 -179.5(7) . . . . ?
N2 C6 C7 C12 -178.5(7) . . . . ?
C5 C6 C7 C12 0.5(11) . . . . ?
C6 C7 C8 C9 -2.2(12) . . . . ?
C12 C7 C8 C9 177.8(8) . . . . ?
C6 C7 C8 C23 177.4(8) . . . . ?
C12 C7 C8 C23 -2.6(12) . . . . ?
C7 C8 C9 C10 1.9(12) . . . . ?
C23 C8 C9 C10 -177.7(8) . . . . ?
C7 C8 C9 C24 179.5(9) . . . . ?
C23 C8 C9 C24 -0.1(14) . . . . ?
C6 N2 C10 C9 -0.1(11) . . . . ?
Ir N2 C10 C9 -177.6(6) . . . . ?
C8 C9 C10 N2 -0.7(13) . . . . ?
C24 C9 C10 N2 -178.4(9) . . . . ?
C3 C4 C11 C12 178.9(9) . . . . ?
C5 C4 C11 C12 1.0(13) . . . . ?
C4 C11 C12 C7 -1.3(14) . . . . ?
C6 C7 C12 C11 0.5(12) . . . . ?
C8 C7 C12 C11 -179.5(8) . . . . ?
C18 Ir C13 C14 113.3(6) . . . . ?
N2 Ir C13 C14 -175.4(5) . . . . ?
C17 Ir C13 C14 76.2(6) . . . . ?
N1 Ir C13 C14 -108.2(5) . . . . ?
Cl1 Ir C13 C14 -26.1(6) . . . . ?
C18 Ir C13 C20 -2.1(7) . . . . ?
C14 Ir C13 C20 -115.5(9) . . . . ?
N2 Ir C13 C20 69.1(9) . . . . ?
C17 Ir C13 C20 -39.3(7) . . . . ?
N1 Ir C13 C20 136.3(7) . . . . ?
Cl1 Ir C13 C20 -141.6(6) . . . . ?
C20 C13 C14 C15 1.7(13) . . . . ?
Ir C13 C14 C15 -105.5(9) . . . . ?
C20 C13 C14 Ir 107.2(8) . . . . ?
C18 Ir C14 C13 -64.7(5) . . . . ?
N2 Ir C14 C13 160(2) . . . . ?
C17 Ir C14 C13 -101.8(6) . . . . ?
N1 Ir C14 C13 76.0(5) . . . . ?
Cl1 Ir C14 C13 158.3(5) . . . . ?
C18 Ir C14 C15 54.2(7) . . . . ?
N2 Ir C14 C15 -82(2) . . . . ?
C13 Ir C14 C15 118.9(9) . . . . ?
C17 Ir C14 C15 17.0(7) . . . . ?
N1 Ir C14 C15 -165.1(6) . . . . ?
Cl1 Ir C14 C15 -82.8(7) . . . . ?
C13 C14 C15 C16 55.6(13) . . . . ?
Ir C14 C15 C16 -26.5(11) . . . . ?
C14 C15 C16 C17 22.7(15) . . . . ?
C15 C16 C17 C18 -84.4(14) . . . . ?
C15 C16 C17 Ir -8.3(14) . . . . ?
C14 Ir C17 C18 108.2(6) . . . . ?
N2 Ir C17 C18 -79.0(6) . . . . ?
C13 Ir C17 C18 69.3(6) . . . . ?
N1 Ir C17 C18 -47(4) . . . . ?
Cl1 Ir C17 C18 -166.8(5) . . . . ?
C18 Ir C17 C16 -112.9(12) . . . . ?
C14 Ir C17 C16 -4.7(9) . . . . ?
N2 Ir C17 C16 168.1(9) . . . . ?
C13 Ir C17 C16 -43.7(9) . . . . ?
N1 Ir C17 C16 -160(4) . . . . ?
Cl1 Ir C17 C16 80.3(9) . . . . ?
C16 C17 C18 C19 -7.8(14) . . . . ?
Ir C17 C18 C19 -111.6(9) . . . . ?
C16 C17 C18 Ir 103.8(9) . . . . ?
C14 Ir C18 C17 -71.1(6) . . . . ?
N2 Ir C18 C17 103.8(6) . . . . ?
C13 Ir C18 C17 -107.5(6) . . . . ?
N1 Ir C18 C17 174.8(5) . . . . ?
Cl1 Ir C18 C17 19.4(8) . . . . ?
C14 Ir C18 C19 49.6(8) . . . . ?
N2 Ir C18 C19 -135.4(8) . . . . ?
C13 Ir C18 C19 13.3(8) . . . . ?
C17 Ir C18 C19 120.7(11) . . . . ?
N1 Ir C18 C19 -64.5(9) . . . . ?
Cl1 Ir C18 C19 140.1(6) . . . . ?
C17 C18 C19 C20 65.1(12) . . . . ?
Ir C18 C19 C20 -22.1(12) . . . . ?
C18 C19 C20 C13 19.4(13) . . . . ?
C14 C13 C20 C19 -88.4(11) . . . . ?
Ir C13 C20 C19 -9.3(11) . . . . ?
